data_2210684
loop_
_publ_author_name
'Jiao, Yuan-Hong'
'Zhang, Qian'
'Ng, Seik Weng'

_publ_section_title
;
 <i>N</i>-(4-Bromobenzylidene)-2,4-dimethylaniline
;
_journal_coeditor_code JH2040
_journal_issue 10
_journal_name_full 'Acta Crystallographica Section E'
_journal_page_first o4375
_journal_page_last o4376
_journal_paper_doi 10.1107/S1600536806035781
_journal_volume 62
_journal_year 2006
_chemical_formula_iupac 'C15 H14 Br N'
_chemical_formula_moiety 'C15 H14 Br N'
_chemical_formula_sum 'C15 H14 Br N'
_chemical_formula_weight 288.18
_chemical_name_systematic
;
N-(4-Bromobenzylidene)-2,4-dimethylaniline
;
_space_group_IT_number 9
_symmetry_cell_setting monoclinic
_symmetry_space_group_name_Hall 'C -2yc'
_symmetry_space_group_name_H-M 'C 1 c 1'
_atom_sites_solution_hydrogens geom
_atom_sites_solution_primary direct
_atom_sites_solution_secondary difmap
_audit_creation_method SHELXL-97
_cell_angle_alpha 90.00
_cell_angle_beta 97.1340(10)
_cell_angle_gamma 90.00
_cell_formula_units_Z 4
_cell_length_a 7.5540(10)
_cell_length_b 15.3230(10)
_cell_length_c 11.7140(10)
_cell_measurement_reflns_used 2607
_cell_measurement_temperature 293(2)
_cell_measurement_theta_max 25.4
_cell_measurement_theta_min 2.6
_cell_volume 1345.4(2)
_computing_cell_refinement 'SAINT (Bruker, 2003)'
_computing_data_collection 'SMART (Bruker, 2003)'
_computing_data_reduction 'SAINT (Bruker, 2003)'
_computing_molecular_graphics 'X-SEED (Barbour, 2001)'
_computing_publication_material SHELXL97
_computing_structure_refinement 'SHELXL97 (Sheldrick, 1997)'
_computing_structure_solution 'SHELXS97 (Sheldrick, 1997)'
_diffrn_ambient_temperature 292(2)
_diffrn_measured_fraction_theta_full 0.99
_diffrn_measured_fraction_theta_max 0.99
_diffrn_measurement_device_type 'Bruker APEX CCD area-detector'
_diffrn_measurement_method '\f and \w'
_diffrn_radiation_monochromator graphite
_diffrn_radiation_source 'fine-focus sealed tube'
_diffrn_radiation_type MoK\a
_diffrn_radiation_wavelength 0.71073
_diffrn_reflns_av_R_equivalents 0.022
_diffrn_reflns_av_sigmaI/netI 0.042
_diffrn_reflns_limit_h_max 9
_diffrn_reflns_limit_h_min -9
_diffrn_reflns_limit_k_max 19
_diffrn_reflns_limit_k_min -19
_diffrn_reflns_limit_l_max 12
_diffrn_reflns_limit_l_min -15
_diffrn_reflns_number 5715
_diffrn_reflns_theta_full 27.5
_diffrn_reflns_theta_max 27.5
_diffrn_reflns_theta_min 2.7
_diffrn_standards_decay_% 0
_diffrn_standards_interval_count 0
_diffrn_standards_interval_time 0
_diffrn_standards_number 0
_exptl_absorpt_coefficient_mu 3.033
_exptl_absorpt_correction_T_max 0.582
_exptl_absorpt_correction_T_min 0.411
_exptl_absorpt_correction_type multi-scan
_exptl_absorpt_process_details '(SADABS; Sheldrick, 1996)'
_exptl_crystal_colour Yellow
_exptl_crystal_density_diffrn 1.423
_exptl_crystal_density_method 'not measured'
_exptl_crystal_description Block
_exptl_crystal_F_000 584
_exptl_crystal_size_max 0.30
_exptl_crystal_size_mid 0.20
_exptl_crystal_size_min 0.20
_refine_diff_density_max 0.61
_refine_diff_density_min -0.28
_refine_ls_abs_structure_details 'Flack (1983), 1169 Friedel pairs'
_refine_ls_abs_structure_Flack 0.03(2)
_refine_ls_extinction_method none
_refine_ls_goodness_of_fit_ref 1.06
_refine_ls_hydrogen_treatment constr
_refine_ls_matrix_type full
_refine_ls_number_parameters 157
_refine_ls_number_reflns 2708
_refine_ls_number_restraints 2
_refine_ls_restrained_S_all 1.06
_refine_ls_R_factor_all 0.053
_refine_ls_R_factor_gt 0.044
_refine_ls_shift/su_max 0.001
_refine_ls_shift/su_mean 0.000
_refine_ls_structure_factor_coef Fsqd
_refine_ls_weighting_details 'calc w=1/[\s^2^(Fo^2^)+(0.0814P)^2^+1.3037P] where P=(Fo^2^+2Fc^2^)/3'
_refine_ls_weighting_scheme calc
_refine_ls_wR_factor_gt 0.126
_refine_ls_wR_factor_ref 0.137
_reflns_number_gt 2328
_reflns_number_total 2708
_reflns_threshold_expression I>2\s(I)
_cod_data_source_file jh2040.cif
_cod_data_source_block I
_cod_depositor_comments
;
The following automatic conversions were performed:
'_symmetry_cell_setting' value 'Monoclinic' changed to 'monoclinic'
according to '/home/saulius/struct/CIF-dictionaries/cif_core.dic'
dictionary named 'cif_core.dic' version 2.4.1 from 2010-06-29.

Automatic conversion script
Id: cif_fix_enum 1527 2010-12-29 10:47:43Z saulius 

The following automatic conversions were performed:

'_symmetry_cell_setting' value 'Monoclinic' changed to 'monoclinic'
according to /home/saulius/struct/CIF-dictionaries/cif_core.dic
dictionary named 'cif_core.dic' version 2.4.1 from 2010-06-29.

Automatic conversion script
Id: cif_fix_values 1715 2011-07-08 13:25:40Z adriana 
;
_cod_original_cell_volume 1345.5(2)
_cod_original_sg_symbol_H-M 'C c'
_cod_database_code 2210684
_cod_database_fobs_code 2210684

loop_
_symmetry_equiv_pos_as_xyz
'x, y, z'
'x, -y, z+1/2'
'x+1/2, y+1/2, z'
'x+1/2, -y+1/2, z+1/2'

loop_
_atom_site_type_symbol
_atom_site_label
_atom_site_fract_x
_atom_site_fract_y
_atom_site_fract_z
_atom_site_U_iso_or_equiv
_atom_site_adp_type
_atom_site_calc_flag
_atom_site_refinement_flags
_atom_site_occupancy
Br Br1 0.50000(8) 1.12488(3) 0.50000(7) 0.0723(2) Uani d . 1
N N1 0.4834(6) 0.7111(3) 0.2663(4) 0.0470(10) Uani d . 1
C C1 0.5113(6) 1.0054(3) 0.4594(5) 0.0490(10) Uani d . 1
C C2 0.5984(6) 0.9470(3) 0.5363(4) 0.0490(10) Uani d . 1
C C3 0.6063(7) 0.8605(3) 0.5048(4) 0.0470(10) Uani d . 1
C C4 0.5297(6) 0.8330(3) 0.3967(4) 0.0410(10) Uani d . 1
C C5 0.4440(7) 0.8932(3) 0.3201(5) 0.0480(10) Uani d . 1
C C6 0.4336(7) 0.9800(3) 0.3506(5) 0.0520(10) Uani d . 1
C C7 0.5403(6) 0.7399(3) 0.3658(4) 0.0450(10) Uani d . 1
C C8 0.4870(6) 0.6196(3) 0.2501(4) 0.0380(10) Uani d . 1
C C9 0.4161(7) 0.5625(3) 0.3262(4) 0.0500(10) Uani d . 1
C C10 0.4119(7) 0.4740(3) 0.3078(5) 0.0520(10) Uani d . 1
C C11 0.4821(7) 0.4377(3) 0.2145(5) 0.0470(10) Uani d . 1
C C12 0.5523(6) 0.4947(3) 0.1392(5) 0.0470(10) Uani d . 1
C C13 0.5558(6) 0.5846(3) 0.1551(4) 0.0410(10) Uani d . 1
C C14 0.4759(9) 0.3409(4) 0.1941(6) 0.071(2) Uani d . 1
C C15 0.6321(9) 0.6436(4) 0.0698(6) 0.0600(10) Uani d . 1
H H2 0.6510 0.9656 0.6082 0.059 Uiso calc R 1
H H3 0.6632 0.8202 0.5563 0.056 Uiso calc R 1
H H5 0.3932 0.8749 0.2476 0.058 Uiso calc R 1
H H6 0.3761 1.0205 0.2996 0.063 Uiso calc R 1
H H7 0.5906 0.7008 0.4214 0.054 Uiso calc R 1
H H9 0.3710 0.5851 0.3904 0.059 Uiso calc R 1
H H10 0.3613 0.4378 0.3586 0.062 Uiso calc R 1
H H12 0.5988 0.4717 0.0757 0.056 Uiso calc R 1
H H14a 0.5003 0.3289 0.1172 0.106 Uiso calc R 1
H H14b 0.3596 0.3192 0.2041 0.106 Uiso calc R 1
H H14c 0.5639 0.3128 0.2480 0.106 Uiso calc R 1
H H15a 0.6794 0.6088 0.0126 0.091 Uiso calc R 1
H H15b 0.7256 0.6787 0.1094 0.091 Uiso calc R 1
H H15c 0.5396 0.6808 0.0333 0.091 Uiso calc R 1

loop_
_atom_site_aniso_label
_atom_site_aniso_U_11
_atom_site_aniso_U_22
_atom_site_aniso_U_33
_atom_site_aniso_U_12
_atom_site_aniso_U_13
_atom_site_aniso_U_23
Br1 0.0869(4) 0.0440(3) 0.0857(4) 0.0043(3) 0.0092(3) -0.0209(3)
N1 0.053(2) 0.042(2) 0.045(2) -0.001(2) 0.005(2) -0.005(2)
C1 0.046(2) 0.039(2) 0.063(3) -0.0010(18) 0.010(2) -0.014(2)
C2 0.052(3) 0.053(3) 0.042(3) -0.007(2) 0.001(2) -0.015(2)
C3 0.053(3) 0.044(2) 0.044(3) -0.002(2) 0.005(2) 0.004(2)
C4 0.043(2) 0.041(2) 0.039(2) -0.005(2) 0.010(2) -0.003(2)
C5 0.052(2) 0.048(3) 0.044(3) 0.004(2) 0.003(2) -0.008(2)
C6 0.058(3) 0.044(3) 0.053(3) 0.005(2) 0.000(2) -0.005(2)
C7 0.042(2) 0.045(2) 0.047(3) 0.000(2) 0.005(2) -0.002(2)
C8 0.042(2) 0.041(2) 0.032(2) -0.006(2) 0.001(2) -0.002(2)
C9 0.062(3) 0.053(3) 0.034(2) -0.007(2) 0.012(2) -0.001(2)
C10 0.058(3) 0.050(3) 0.047(3) -0.013(2) 0.006(2) 0.008(2)
C11 0.052(2) 0.039(2) 0.047(3) -0.008(2) -0.001(2) 0.002(2)
C12 0.049(2) 0.044(3) 0.046(3) -0.001(2) 0.001(2) -0.006(2)
C13 0.048(2) 0.040(2) 0.036(2) -0.006(2) 0.004(2) -0.001(2)
C14 0.084(4) 0.043(3) 0.082(5) -0.009(3) -0.005(4) -0.003(3)
C15 0.077(3) 0.049(3) 0.060(4) -0.009(2) 0.029(3) -0.003(2)

loop_
_atom_type_symbol
_atom_type_description
_atom_type_scat_dispersion_real
_atom_type_scat_dispersion_imag
_atom_type_scat_source
C C 0.0033 0.0016 'International Tables Vol C Tables 4.2.6.8 and 6.1.1.4'
H H 0.0000 0.0000 'International Tables Vol C Tables 4.2.6.8 and 6.1.1.4'
N N 0.0061 0.0033 'International Tables Vol C Tables 4.2.6.8 and 6.1.1.4'
Br Br -0.2901 2.4595 'International Tables Vol C Tables 4.2.6.8 and 6.1.1.4'

loop_
_geom_angle_atom_site_label_1
_geom_angle_atom_site_label_2
_geom_angle_atom_site_label_3
_geom_angle
_geom_angle_publ_flag
C7 N1 C8 117.2(4) no
C2 C1 C6 122.0(4) no
C2 C1 Br1 119.7(4) no
C6 C1 Br1 118.2(4) no
C1 C2 C3 118.8(4) no
C2 C3 C4 120.5(5) no
C3 C4 C5 119.7(4) no
C3 C4 C7 119.2(4) no
C5 C4 C7 121.2(4) no
C6 C5 C4 120.6(5) no
C5 C6 C1 118.4(5) no
N1 C7 C4 122.6(5) no
C13 C8 C9 118.5(4) no
C13 C8 N1 120.3(4) no
C9 C8 N1 121.1(4) no
C10 C9 C8 121.3(5) no
C9 C10 C11 121.0(5) no
C10 C11 C12 117.4(5) no
C10 C11 C14 120.9(5) no
C12 C11 C14 121.7(5) no
C13 C12 C11 122.6(5) no
C12 C13 C8 119.1(4) no
C12 C13 C15 120.4(5) no
C8 C13 C15 120.5(4) no
C1 C2 H2 120.6 no
C3 C2 H2 120.6 no
C2 C3 H3 119.7 no
C4 C3 H3 119.7 no
C6 C5 H5 119.7 no
C4 C5 H5 119.7 no
C5 C6 H6 120.8 no
C1 C6 H6 120.8 no
N1 C7 H7 118.7 no
C4 C7 H7 118.7 no
C10 C9 H9 119.3 no
C8 C9 H9 119.3 no
C9 C10 H10 119.5 no
C11 C10 H10 119.5 no
C13 C12 H12 118.7 no
C11 C12 H12 118.7 no
C11 C14 H14a 109.5 no
C11 C14 H14b 109.5 no
H14a C14 H14b 109.5 no
C11 C14 H14c 109.5 no
H14a C14 H14c 109.5 no
H14b C14 H14c 109.5 no
C13 C15 H15a 109.5 no
C13 C15 H15b 109.5 no
H15a C15 H15b 109.5 no
C13 C15 H15c 109.5 no
H15a C15 H15c 109.5 no
H15b C15 H15c 109.5 no

loop_
_geom_bond_atom_site_label_1
_geom_bond_atom_site_label_2
_geom_bond_distance
_geom_bond_publ_flag
Br1 C1 1.896(5) no
N1 C7 1.270(7) no
N1 C8 1.416(6) no
C1 C2 1.378(8) no
C1 C6 1.391(7) no
C2 C3 1.380(7) no
C3 C4 1.390(7) no
C4 C5 1.391(7) no
C4 C7 1.476(6) no
C5 C6 1.383(7) no
C8 C13 1.392(7) no
C8 C9 1.402(7) no
C9 C10 1.373(8) no
C10 C11 1.389(8) no
C11 C12 1.392(8) no
C11 C14 1.502(8) no
C12 C13 1.390(7) no
C13 C15 1.514(7) no
C2 H2 0.93 no
C3 H3 0.93 no
C5 H5 0.93 no
C6 H6 0.93 no
C7 H7 0.93 no
C9 H9 0.93 no
C10 H10 0.93 no
C12 H12 0.93 no
C14 H14a 0.96 no
C14 H14b 0.96 no
C14 H14c 0.96 no
C15 H15a 0.96 no
C15 H15b 0.96 no
C15 H15c 0.96 no

loop_
_geom_torsion_atom_site_label_1
_geom_torsion_atom_site_label_2
_geom_torsion_atom_site_label_3
_geom_torsion_atom_site_label_4
_geom_torsion
_geom_torsion_publ_flag
C6 C1 C2 C3 -1.0(8) no
Br1 C1 C2 C3 -179.5(4) no
C1 C2 C3 C4 0.9(7) no
C2 C3 C4 C5 -0.3(7) no
C2 C3 C4 C7 -179.9(4) no
C3 C4 C5 C6 -0.3(7) no
C7 C4 C5 C6 179.4(5) no
C4 C5 C6 C1 0.2(8) no
C2 C1 C6 C5 0.5(8) no
Br1 C1 C6 C5 179.0(4) no
C8 N1 C7 C4 -174.7(4) no
C3 C4 C7 N1 -175.5(4) no
C5 C4 C7 N1 4.9(7) no
C7 N1 C8 C13 -132.5(5) no
C7 N1 C8 C9 49.8(7) no
C13 C8 C9 C10 -0.7(8) no
N1 C8 C9 C10 177.0(5) no
C8 C9 C10 C11 1.6(8) no
C9 C10 C11 C12 -1.6(7) no
C9 C10 C11 C14 -179.5(5) no
C10 C11 C12 C13 0.7(7) no
C14 C11 C12 C13 178.6(5) no
C11 C12 C13 C8 0.2(7) no
C11 C12 C13 C15 -179.4(5) no
C9 C8 C13 C12 -0.2(7) no
N1 C8 C13 C12 -177.9(4) no
C9 C8 C13 C15 179.4(5) no
N1 C8 C13 C15 1.7(7) no

loop_
_cod_related_entry_id
_cod_related_entry_database
_cod_related_entry_code
1 ChemSpider 30655067
